data_4338030
loop_
_publ_author_name
'Vasylevs'kyy, Sergiy I.'
'Senchyk, Ganna A.'
'Lysenko, Andrey B.'
'Rusanov, Eduard B.'
'Chernega, Alexander N.'
'Jezierska, Julia'
'Krautscheid, Harald'
'Domasevitch, Konstantin V.'
'Ozarowski, Andrew'

_publ_section_title
;
 1,2,4-Triazolyl-Carboxylate-Based MOFs Incorporating Triangular
 Cu(II)-Hydroxo Clusters: Topological Metamorphosis and Magnetism.
;
_journal_issue 7
_journal_name_full 'Inorganic chemistry'
_journal_page_first 3642
_journal_paper_doi 10.1021/ic403148f
_journal_volume 53
_journal_year 2014
_chemical_formula_sum 'C12 H17 Cu3 N9 O13 S'
_chemical_formula_weight 718.03
_chemical_name_common '[Cu3(OH)(trgly)3(SO4)]&#x0095;2H2O'
_space_group_IT_number 14
_space_group_name_Hall '-P 2ybc'
_symmetry_cell_setting monoclinic
_symmetry_Int_Tables_number 14
_symmetry_space_group_name_Hall '-P 2ybc'
_symmetry_space_group_name_H-M 'P 1 21/c 1'
_atom_sites_solution_hydrogens geom
_atom_sites_solution_primary direct
_atom_sites_solution_secondary difmap
_audit_creation_method SHELXL-97
_cell_angle_alpha 90.00
_cell_angle_beta 108.957(6)
_cell_angle_gamma 90.00
_cell_formula_units_Z 4
_cell_length_a 10.8739(4)
_cell_length_b 17.3900(5)
_cell_length_c 12.0958(4)
_cell_measurement_reflns_used 3206
_cell_measurement_temperature 296(2)
_cell_measurement_theta_max 24.10
_cell_measurement_theta_min 2.34
_cell_volume 2163.22(15)
_computing_cell_refinement 'SMART-NT (Bruker, 1999)'
_computing_data_collection 'SMART-NT (Bruker, 1998)'
_computing_data_reduction 'SMART-NT (Bruker, 1998)'
_computing_molecular_graphics 'Diamond 2.1e (Brandenburg, 1999)'
_computing_publication_material 'WinGX 1.70.01 (Farrugia, 1999)'
_computing_structure_refinement 'SHELXL-97 (Sheldrick, 2008)'
_computing_structure_solution 'SHELXL-97 (Sheldrick, 2008)'
_diffrn_ambient_temperature 296(2)
_diffrn_measured_fraction_theta_full 0.976
_diffrn_measured_fraction_theta_max 0.976
_diffrn_measurement_device_type 'Bruker APEXII area-detector diffractometer'
_diffrn_measurement_method 'phi and omega scans'
_diffrn_radiation_monochromator graphite
_diffrn_radiation_source 'fine-focus sealed tube'
_diffrn_radiation_type MoK\a
_diffrn_radiation_wavelength 0.71073
_diffrn_reflns_av_R_equivalents 0.0857
_diffrn_reflns_av_sigmaI/netI 0.0949
_diffrn_reflns_limit_h_max 13
_diffrn_reflns_limit_h_min -14
_diffrn_reflns_limit_k_max 23
_diffrn_reflns_limit_k_min -23
_diffrn_reflns_limit_l_max 16
_diffrn_reflns_limit_l_min -14
_diffrn_reflns_number 21748
_diffrn_reflns_theta_full 28.27
_diffrn_reflns_theta_max 28.27
_diffrn_reflns_theta_min 6.82
_diffrn_standards_decay_% 0
_exptl_absorpt_coefficient_mu 3.110
_exptl_absorpt_correction_T_max 0.6700
_exptl_absorpt_correction_T_min 0.5751
_exptl_absorpt_correction_type empirical
_exptl_absorpt_process_details 'SADABS (Sheldrick, 1996)'
_exptl_crystal_colour green-blue
_exptl_crystal_density_diffrn 2.205
_exptl_crystal_density_method 'not measured'
_exptl_crystal_description block
_exptl_crystal_F_000 1436
_exptl_crystal_size_max 0.20
_exptl_crystal_size_mid 0.16
_exptl_crystal_size_min 0.14
_refine_diff_density_max 0.515
_refine_diff_density_min -0.692
_refine_diff_density_rms 0.125
_refine_ls_extinction_method none
_refine_ls_goodness_of_fit_ref 0.939
_refine_ls_hydrogen_treatment mixed
_refine_ls_matrix_type full
_refine_ls_number_parameters 343
_refine_ls_number_reflns 5227
_refine_ls_number_restraints 0
_refine_ls_restrained_S_all 0.939
_refine_ls_R_factor_all 0.0951
_refine_ls_R_factor_gt 0.0459
_refine_ls_shift/su_max 0.001
_refine_ls_shift/su_mean 0.000
_refine_ls_structure_factor_coef Fsqd
_refine_ls_weighting_details 'calc w=1/[\s^2^(Fo^2^)+(0.0365P)^2^+0.0000P] where P=(Fo^2^+2Fc^2^)/3'
_refine_ls_weighting_scheme calc
_refine_ls_wR_factor_gt 0.0818
_refine_ls_wR_factor_ref 0.0916
_reflns_number_gt 3326
_reflns_number_total 5227
_reflns_threshold_expression >2sigma(I)
_cod_data_source_file ic403148f_si_002.cif
_cod_data_source_block (1)
_cod_depositor_comments
;Adding full bibliography for 4338030--4338032.cif.

The following automatic conversions were performed:

data name '_iucr_refine_instruction_details' was replaced with
'_iucr_refine_instructions_details' as specified in the replacement
file 'data/replacement-values/replacement_tags.lst'.

Automatic conversion script
Id: cif_correct_tags 9268 2022-04-12 08:56:07Z antanas 
;
_cod_original_cell_volume 2163.22(12)
_cod_original_sg_symbol_H-M 'P 21/c'
_cod_database_code 4338030

loop_
_symmetry_equiv_pos_as_xyz
'x, y, z'
'-x, y+1/2, -z+1/2'
'-x, -y, -z'
'x, -y-1/2, z-1/2'

loop_
_atom_site_label
_atom_site_type_symbol
_atom_site_fract_x
_atom_site_fract_y
_atom_site_fract_z
_atom_site_U_iso_or_equiv
_atom_site_adp_type
_atom_site_occupancy
_atom_site_symmetry_multiplicity
_atom_site_calc_flag
_atom_site_refinement_flags
Cu1 Cu 0.33338(5) 0.57154(3) 0.12341(4) 0.01786(13) Uani 1 1 d .
Cu2 Cu 0.11351(5) 0.42705(3) 0.05770(4) 0.01946(13) Uani 1 1 d .
Cu3 Cu 0.22971(5) 0.49616(3) 0.33287(4) 0.01890(13) Uani 1 1 d .
N1 N 0.3408(3) 0.58938(18) 0.3671(3) 0.0187(7) Uani 1 1 d .
N2 N 0.3807(3) 0.62016(18) 0.2794(3) 0.0202(7) Uani 1 1 d .
N3 N 0.4630(3) 0.68820(17) 0.4373(3) 0.0171(7) Uani 1 1 d .
N4 N 0.2631(3) 0.53248(18) -0.0390(3) 0.0196(7) Uani 1 1 d .
N5 N 0.1735(3) 0.47367(18) -0.0648(3) 0.0219(8) Uani 1 1 d .
N6 N 0.2521(3) 0.48467(18) -0.2082(3) 0.0200(7) Uani 1 1 d .
N7 N 0.0343(3) 0.39201(18) 0.1757(3) 0.0207(8) Uani 1 1 d .
N8 N 0.0903(3) 0.41713(19) 0.2899(3) 0.0248(8) Uani 1 1 d .
N9 N -0.0376(3) 0.32061(19) 0.2892(3) 0.0225(8) Uani 1 1 d .
O1 O 0.4667(3) 0.86645(15) 0.5883(2) 0.0232(6) Uani 1 1 d .
O2 O 0.3049(3) 0.78511(16) 0.5035(3) 0.0397(8) Uani 1 1 d .
O3 O 0.1626(4) 0.5629(2) -0.4253(3) 0.0586(11) Uani 1 1 d .
O4 O 0.2577(3) 0.47449(17) -0.5046(2) 0.0334(8) Uani 1 1 d .
O5 O -0.0136(3) 0.14069(16) 0.4413(2) 0.0269(7) Uani 1 1 d .
O6 O 0.1347(3) 0.21777(19) 0.4092(3) 0.0470(9) Uani 1 1 d .
O7 O 0.4425(3) 0.46507(16) 0.1728(3) 0.0305(7) Uani 1 1 d .
O8 O 0.2917(3) 0.36059(15) 0.1362(3) 0.0285(7) Uani 1 1 d .
O9 O 0.3784(3) 0.41340(16) 0.3297(2) 0.0311(7) Uani 1 1 d .
O10 O 0.5160(3) 0.34068(16) 0.2494(3) 0.0309(7) Uani 1 1 d .
O11 O 0.1838(2) 0.51984(14) 0.1601(2) 0.0181(6) Uani 1 1 d .
H11C H 0.1223 0.5526 0.1443 0.027 Uiso 1 1 d .
O12 O 0.2018(4) 0.22081(19) 0.1904(4) 0.0667(12) Uani 1 1 d .
H12A H 0.1842 0.2240 0.2550 0.100 Uiso 1 1 d .
H12B H 0.2289 0.2659 0.1789 0.100 Uiso 1 1 d .
O13 O -0.0437(4) 0.1464(2) 0.1299(3) 0.0641(11) Uani 1 1 d .
H13A H 0.0312 0.1666 0.1369 0.096 Uiso 1 1 d .
H13B H -0.0684 0.1230 0.0637 0.096 Uiso 1 1 d .
S1 S 0.40860(10) 0.39478(6) 0.22315(9) 0.0203(2) Uani 1 1 d .
C1 C 0.3901(4) 0.6315(2) 0.4608(3) 0.0209(9) Uani 1 1 d .
H1 H 0.3771 0.6237 0.5322 0.025 Uiso 1 1 calc R
C2 C 0.4535(4) 0.6798(2) 0.3249(3) 0.0214(9) Uani 1 1 d .
H2 H 0.4930 0.7117 0.2846 0.026 Uiso 1 1 calc R
C3 C 0.5229(4) 0.7518(2) 0.5141(3) 0.0182(9) Uani 1 1 d .
H3A H 0.5772 0.7810 0.4795 0.022 Uiso 1 1 calc R
H3B H 0.5781 0.7317 0.5885 0.022 Uiso 1 1 calc R
C4 C 0.4204(4) 0.8047(2) 0.5344(3) 0.0207(9) Uani 1 1 d .
C5 C 0.3082(4) 0.5370(2) -0.1267(3) 0.0216(9) Uani 1 1 d .
H5 H 0.3709 0.5720 -0.1316 0.026 Uiso 1 1 calc R
C6 C 0.1686(4) 0.4470(2) -0.1661(4) 0.0274(10) Uani 1 1 d .
H6 H 0.1146 0.4070 -0.2045 0.033 Uiso 1 1 calc R
C7 C 0.2908(4) 0.4614(2) -0.3089(3) 0.0238(9) Uani 1 1 d .
H7A H 0.2712 0.4072 -0.3235 0.029 Uiso 1 1 calc R
H7B H 0.3843 0.4672 -0.2881 0.029 Uiso 1 1 calc R
C8 C 0.2274(4) 0.5049(3) -0.4216(4) 0.0275(10) Uani 1 1 d .
C9 C -0.0420(4) 0.3340(2) 0.1787(4) 0.0222(9) Uani 1 1 d .
H9 H -0.0917 0.3063 0.1137 0.027 Uiso 1 1 calc R
C10 C 0.0458(4) 0.3719(2) 0.3554(4) 0.0278(10) Uani 1 1 d .
H10 H 0.0690 0.3751 0.4364 0.033 Uiso 1 1 calc R
C11 C -0.0888(4) 0.2537(2) 0.3335(4) 0.0265(10) Uani 1 1 d .
H11A H -0.1484 0.2257 0.2687 0.032 Uiso 1 1 calc R
H11B H -0.1363 0.2705 0.3845 0.032 Uiso 1 1 calc R
C12 C 0.0228(4) 0.2009(2) 0.4009(4) 0.0273(10) Uani 1 1 d .

loop_
_atom_site_aniso_label
_atom_site_aniso_U_11
_atom_site_aniso_U_22
_atom_site_aniso_U_33
_atom_site_aniso_U_23
_atom_site_aniso_U_13
_atom_site_aniso_U_12
Cu1 0.0244(3) 0.0165(2) 0.0146(3) -0.0014(2) 0.0089(2) -0.0041(2)
Cu2 0.0245(3) 0.0200(3) 0.0152(3) -0.0011(2) 0.0083(2) -0.0044(2)
Cu3 0.0259(3) 0.0186(3) 0.0141(3) -0.0021(2) 0.0090(2) -0.0062(2)
N1 0.0251(19) 0.0204(18) 0.0121(18) 0.0005(14) 0.0078(15) -0.0015(14)
N2 0.032(2) 0.0164(17) 0.0162(19) 0.0002(14) 0.0127(16) -0.0045(15)
N3 0.0187(17) 0.0144(17) 0.0179(19) -0.0025(13) 0.0054(15) -0.0010(13)
N4 0.0213(18) 0.0188(17) 0.021(2) -0.0020(14) 0.0108(15) -0.0040(14)
N5 0.029(2) 0.0206(18) 0.018(2) -0.0046(14) 0.0106(16) -0.0082(15)
N6 0.0252(19) 0.0248(19) 0.0112(18) -0.0005(14) 0.0076(15) -0.0053(15)
N7 0.0216(18) 0.0234(18) 0.017(2) -0.0002(14) 0.0058(15) -0.0019(15)
N8 0.0266(19) 0.029(2) 0.021(2) 0.0015(16) 0.0110(16) -0.0022(16)
N9 0.0201(18) 0.0263(19) 0.021(2) 0.0005(15) 0.0064(16) -0.0039(15)
O1 0.0267(16) 0.0214(15) 0.0223(17) -0.0052(12) 0.0091(13) 0.0035(12)
O2 0.0216(17) 0.0308(17) 0.065(2) -0.0055(16) 0.0118(16) 0.0032(14)
O3 0.070(3) 0.073(3) 0.038(2) 0.0155(19) 0.025(2) 0.037(2)
O4 0.056(2) 0.0348(17) 0.0136(17) -0.0047(13) 0.0173(15) -0.0091(15)
O5 0.0308(17) 0.0255(16) 0.0266(17) 0.0043(13) 0.0124(14) 0.0011(13)
O6 0.0312(19) 0.044(2) 0.060(3) 0.0173(18) 0.0077(17) -0.0023(16)
O7 0.0279(17) 0.0226(16) 0.043(2) 0.0051(14) 0.0146(15) 0.0016(13)
O8 0.0249(16) 0.0228(16) 0.0326(18) -0.0079(13) 0.0022(14) -0.0059(13)
O9 0.0384(18) 0.0353(18) 0.0205(17) 0.0021(13) 0.0107(14) 0.0141(14)
O10 0.0294(17) 0.0244(16) 0.036(2) -0.0018(14) 0.0068(15) 0.0047(13)
O11 0.0211(15) 0.0146(13) 0.0184(15) -0.0019(11) 0.0060(12) -0.0006(11)
O12 0.071(3) 0.034(2) 0.100(3) 0.012(2) 0.036(3) -0.0059(19)
O13 0.055(2) 0.082(3) 0.049(3) -0.013(2) 0.008(2) -0.002(2)
S1 0.0224(5) 0.0166(5) 0.0213(6) 0.0000(4) 0.0061(4) 0.0022(4)
C1 0.029(2) 0.023(2) 0.011(2) 0.0015(17) 0.0061(18) -0.0017(18)
C2 0.033(2) 0.015(2) 0.020(2) -0.0040(17) 0.0133(19) -0.0064(18)
C3 0.023(2) 0.0149(19) 0.016(2) -0.0036(16) 0.0059(18) -0.0005(16)
C4 0.026(2) 0.019(2) 0.016(2) 0.0024(17) 0.0057(18) 0.0059(18)
C5 0.028(2) 0.023(2) 0.017(2) -0.0003(18) 0.0116(19) -0.0037(18)
C6 0.040(3) 0.025(2) 0.017(2) -0.0036(18) 0.009(2) -0.015(2)
C7 0.032(2) 0.028(2) 0.014(2) -0.0010(18) 0.0111(19) -0.0028(19)
C8 0.024(2) 0.040(3) 0.021(3) -0.001(2) 0.0115(19) -0.010(2)
C9 0.021(2) 0.027(2) 0.018(2) 0.0039(18) 0.0048(18) -0.0014(18)
C10 0.034(3) 0.029(2) 0.023(3) 0.0002(19) 0.012(2) 0.000(2)
C11 0.025(2) 0.031(2) 0.027(3) 0.0047(19) 0.013(2) -0.0026(19)
C12 0.029(3) 0.030(3) 0.026(3) 0.0000(19) 0.013(2) -0.001(2)

loop_
_atom_type_symbol
_atom_type_description
_atom_type_scat_dispersion_real
_atom_type_scat_dispersion_imag
_atom_type_scat_source
C C 0.0033 0.0016 'International Tables Vol C Tables 4.2.6.8 and 6.1.1.4'
H H 0.0000 0.0000 'International Tables Vol C Tables 4.2.6.8 and 6.1.1.4'
N N 0.0061 0.0033 'International Tables Vol C Tables 4.2.6.8 and 6.1.1.4'
O O 0.0106 0.0060 'International Tables Vol C Tables 4.2.6.8 and 6.1.1.4'
S S 0.1246 0.1234 'International Tables Vol C Tables 4.2.6.8 and 6.1.1.4'
Cu Cu 0.3201 1.2651 'International Tables Vol C Tables 4.2.6.8 and 6.1.1.4'

loop_
_geom_angle_atom_site_label_1
_geom_angle_atom_site_label_2
_geom_angle_atom_site_label_3
_geom_angle
_geom_angle_site_symmetry_1
_geom_angle_site_symmetry_3
Cu1 Cu1 O1 0(10) 1 4_575
Cu1 Cu1 N2 0(10) 1 .
O1 Cu1 N2 89.42(12) 4_575 .
Cu1 Cu1 N4 0(10) 1 .
O1 Cu1 N4 92.75(12) 4_575 .
N2 Cu1 N4 171.65(14) . .
Cu1 Cu1 O11 0(10) 1 .
O1 Cu1 O11 172.90(11) 4_575 .
N2 Cu1 O11 87.67(12) . .
N4 Cu1 O11 89.24(11) . .
Cu1 Cu1 O7 0(10) 1 .
O1 Cu1 O7 98.73(11) 4_575 .
N2 Cu1 O7 98.75(13) . .
N4 Cu1 O7 88.90(12) . .
O11 Cu1 O7 88.12(10) . .
Cu1 Cu1 Cu2 0(10) 1 1
O1 Cu1 Cu2 150.94(8) 4_575 1
N2 Cu1 Cu2 119.16(9) . 1
N4 Cu1 Cu2 59.79(9) . 1
O11 Cu1 Cu2 33.53(7) . 1
O7 Cu1 Cu2 73.31(8) . 1
Cu2 Cu2 N5 0(10) 1 .
Cu2 Cu2 N7 0(10) 1 .
N5 Cu2 N7 171.83(14) . .
Cu2 Cu2 O5 0(10) 1 4_565
N5 Cu2 O5 91.97(12) . 4_565
N7 Cu2 O5 87.92(12) . 4_565
Cu2 Cu2 O11 0(10) 1 .
N5 Cu2 O11 88.90(12) . .
N7 Cu2 O11 88.31(12) . .
O5 Cu2 O11 159.16(11) 4_565 .
Cu2 Cu2 O8 0(10) 1 .
N5 Cu2 O8 94.64(13) . .
N7 Cu2 O8 93.17(12) . .
O5 Cu2 O8 107.79(11) 4_565 .
O11 Cu2 O8 92.87(10) . .
Cu2 Cu2 Cu3 0(10) 1 1
N5 Cu2 Cu3 118.98(9) . 1
N7 Cu2 Cu3 60.76(10) . 1
O5 Cu2 Cu3 148.68(8) 4_565 1
O11 Cu2 Cu3 33.65(7) . 1
O8 Cu2 Cu3 76.41(7) . 1
Cu3 Cu3 O4 0(10) 1 1_556
Cu3 Cu3 N1 0(10) 1 .
O4 Cu3 N1 93.63(13) 1_556 .
Cu3 Cu3 N8 0(10) 1 .
O4 Cu3 N8 89.19(13) 1_556 .
N1 Cu3 N8 168.96(14) . .
Cu3 Cu3 O11 0(10) 1 .
O4 Cu3 O11 175.11(12) 1_556 .
N1 Cu3 O11 88.76(11) . .
N8 Cu3 O11 87.68(12) . .
Cu3 Cu3 O9 0(10) 1 .
O4 Cu3 O9 90.93(12) 1_556 .
N1 Cu3 O9 97.97(12) . .
N8 Cu3 O9 92.65(13) . .
O11 Cu3 O9 92.98(10) . .
Cu3 Cu3 Cu1 0(10) 1 1
O4 Cu3 Cu1 150.03(9) 1_556 1
N1 Cu3 Cu1 60.47(9) . 1
N8 Cu3 Cu1 119.19(10) . 1
O11 Cu3 Cu1 34.19(7) . 1
O9 Cu3 Cu1 79.12(8) . 1
C1 N1 N2 107.8(3) . .
C1 N1 Cu3 133.5(3) . 1
N2 N1 Cu3 118.7(2) . 1
C1 N1 Cu3 133.5(3) . .
N2 N1 Cu3 118.7(2) . .
Cu3 N1 Cu3 0.00(3) 1 .
C2 N2 N1 106.4(3) . .
C2 N2 Cu1 132.2(3) . 1
N1 N2 Cu1 121.3(2) . 1
C2 N2 Cu1 132.2(3) . .
N1 N2 Cu1 121.3(2) . .
Cu1 N2 Cu1 0.00(2) 1 .
C2 N3 C1 106.1(3) . .
C2 N3 C3 127.0(3) . .
C1 N3 C3 126.3(3) . .
C5 N4 N5 106.6(3) . .
C5 N4 Cu1 131.1(3) . 1
N5 N4 Cu1 119.7(2) . 1
C5 N4 Cu1 131.1(3) . .
N5 N4 Cu1 119.7(2) . .
Cu1 N4 Cu1 0.00(3) 1 .
C6 N5 N4 106.8(3) . .
C6 N5 Cu2 129.8(3) . 1
N4 N5 Cu2 121.1(2) . 1
C6 N5 Cu2 129.8(3) . .
N4 N5 Cu2 121.1(2) . .
Cu2 N5 Cu2 0.00(3) 1 .
C5 N6 C6 104.8(3) . .
C5 N6 C7 128.0(3) . .
C6 N6 C7 126.1(3) . .
C9 N7 N8 107.0(3) . .
C9 N7 Cu2 132.8(3) . 1
N8 N7 Cu2 117.8(2) . 1
C9 N7 Cu2 132.8(3) . .
N8 N7 Cu2 117.8(2) . .
Cu2 N7 Cu2 0.00(3) 1 .
C10 N8 N7 106.5(3) . .
C10 N8 Cu3 130.9(3) . 1
N7 N8 Cu3 122.0(2) . 1
C10 N8 Cu3 130.9(3) . .
N7 N8 Cu3 122.0(2) . .
Cu3 N8 Cu3 0.00(3) 1 .
C10 N9 C9 106.2(3) . .
C10 N9 C11 125.1(4) . .
C9 N9 C11 127.4(3) . .
C4 O1 Cu1 112.2(2) . 4_576
C8 O4 Cu3 136.9(3) . 1_554
C12 O5 Cu2 121.6(3) . 4_566
S1 O7 Cu1 129.49(17) . 1
S1 O7 Cu1 129.49(17) . .
Cu1 O7 Cu1 0.00(2) 1 .
S1 O8 Cu2 121.93(16) . 1
S1 O8 Cu2 121.93(16) . .
Cu2 O8 Cu2 0.000(17) 1 .
S1 O9 Cu3 122.79(17) . 1
S1 O9 Cu3 122.79(17) . .
Cu3 O9 Cu3 0.00(2) 1 .
Cu2 O11 Cu2 0.00(3) 1 .
Cu2 O11 Cu3 112.70(11) 1 1
Cu2 O11 Cu3 112.70(11) . 1
Cu2 O11 Cu3 112.70(11) 1 .
Cu2 O11 Cu3 112.70(11) . .
Cu3 O11 Cu3 0.00(4) 1 .
Cu2 O11 Cu1 112.89(12) 1 1
Cu2 O11 Cu1 112.89(12) . 1
Cu3 O11 Cu1 111.66(12) 1 1
Cu3 O11 Cu1 111.66(12) . 1
Cu2 O11 Cu1 112.89(12) 1 .
Cu2 O11 Cu1 112.89(12) . .
Cu3 O11 Cu1 111.66(12) 1 .
Cu3 O11 Cu1 111.66(12) . .
Cu1 O11 Cu1 0.00(3) 1 .
Cu2 O11 H11C 106.4 1 .
Cu2 O11 H11C 106.4 . .
Cu3 O11 H11C 106.3 1 .
Cu3 O11 H11C 106.3 . .
Cu1 O11 H11C 106.3 1 .
Cu1 O11 H11C 106.3 . .
H12A O12 H12B 105.9 . .
H13A O13 H13B 106.4 . .
O10 S1 O7 109.80(17) . .
O10 S1 O9 110.13(17) . .
O7 S1 O9 109.85(17) . .
O10 S1 O8 109.76(17) . .
O7 S1 O8 108.23(18) . .
O9 S1 O8 109.03(18) . .
N1 C1 N3 109.3(3) . .
N1 C1 H1 125.4 . .
N3 C1 H1 125.4 . .
N2 C2 N3 110.4(3) . .
N2 C2 H2 124.8 . .
N3 C2 H2 124.8 . .
N3 C3 C4 111.2(3) . .
N3 C3 H3A 109.4 . .
C4 C3 H3A 109.4 . .
N3 C3 H3B 109.4 . .
C4 C3 H3B 109.4 . .
H3A C3 H3B 108.0 . .
O2 C4 O1 125.5(4) . .
O2 C4 C3 120.6(4) . .
O1 C4 C3 113.8(3) . .
N4 C5 N6 110.9(3) . .
N4 C5 H5 124.6 . .
N6 C5 H5 124.6 . .
N5 C6 N6 111.0(4) . .
N5 C6 H6 124.5 . .
N6 C6 H6 124.5 . .
N6 C7 C8 116.0(3) . .
N6 C7 H7A 108.3 . .
C8 C7 H7A 108.3 . .
N6 C7 H7B 108.3 . .
C8 C7 H7B 108.3 . .
H7A C7 H7B 107.4 . .
O3 C8 O4 127.6(4) . .
O3 C8 C7 122.2(4) . .
O4 C8 C7 110.1(4) . .
N7 C9 N9 110.0(4) . .
N7 C9 H9 125.0 . .
N9 C9 H9 125.0 . .
N8 C10 N9 110.4(4) . .
N8 C10 H10 124.8 . .
N9 C10 H10 124.8 . .
N9 C11 C12 110.1(3) . .
N9 C11 H11A 109.6 . .
C12 C11 H11A 109.6 . .
N9 C11 H11B 109.6 . .
C12 C11 H11B 109.6 . .
H11A C11 H11B 108.2 . .
O6 C12 O5 126.2(4) . .
O6 C12 C11 119.7(4) . .
O5 C12 C11 114.1(4) . .

loop_
_geom_bond_atom_site_label_1
_geom_bond_atom_site_label_2
_geom_bond_distance
_geom_bond_site_symmetry_2
Cu1 Cu1 0.0000(13) 1
Cu1 O1 1.961(3) 4_575
Cu1 N2 1.977(3) .
Cu1 N4 1.982(3) .
Cu1 O11 2.030(2) .
Cu1 O7 2.175(3) .
Cu1 Cu2 3.3804(6) 1
Cu2 Cu2 0.0000(9) 1
Cu2 N5 1.976(3) .
Cu2 N7 1.987(3) .
Cu2 O5 2.004(3) 4_565
Cu2 O11 2.027(2) .
Cu2 O8 2.190(3) .
Cu2 Cu3 3.3745(7) 1
Cu3 Cu3 0.0000(14) 1
Cu3 O4 1.926(3) 1_556
Cu3 N1 1.983(3) .
Cu3 N8 1.986(3) .
Cu3 O11 2.027(3) .
Cu3 O9 2.174(3) .
Cu3 Cu1 3.3562(6) 1
N1 C1 1.309(5) .
N1 N2 1.378(4) .
N1 Cu3 1.983(3) 1
N2 C2 1.312(5) .
N2 Cu1 1.977(3) 1
N3 C2 1.338(5) .
N3 C1 1.351(5) .
N3 C3 1.455(5) .
N4 C5 1.307(5) .
N4 N5 1.377(4) .
N4 Cu1 1.982(3) 1
N5 C6 1.294(5) .
N5 Cu2 1.976(3) 1
N6 C5 1.336(5) .
N6 C6 1.348(5) .
N6 C7 1.469(5) .
N7 C9 1.314(5) .
N7 N8 1.387(4) .
N7 Cu2 1.987(3) 1
N8 C10 1.316(5) .
N8 Cu3 1.986(3) 1
N9 C10 1.337(5) .
N9 C9 1.343(5) .
N9 C11 1.465(5) .
O1 C4 1.272(5) .
O1 Cu1 1.961(3) 4_576
O2 C4 1.237(5) .
O3 C8 1.222(5) .
O4 C8 1.270(5) .
O4 Cu3 1.926(3) 1_554
O5 C12 1.271(5) .
O5 Cu2 2.004(3) 4_566
O6 C12 1.224(5) .
O7 S1 1.465(3) .
O7 Cu1 2.175(3) 1
O8 S1 1.485(3) .
O8 Cu2 2.190(3) 1
O9 S1 1.466(3) .
O9 Cu3 2.174(3) 1
O10 S1 1.452(3) .
O11 Cu2 2.027(2) 1
O11 Cu3 2.027(3) 1
O11 Cu1 2.030(2) 1
O11 H11C 0.8508 .
O12 H12A 0.8643 .
O12 H12B 0.8646 .
O13 H13A 0.8651 .
O13 H13B 0.8597 .
C1 H1 0.9300 .
C2 H2 0.9300 .
C3 C4 1.525(5) .
C3 H3A 0.9700 .
C3 H3B 0.9700 .
C5 H5 0.9300 .
C6 H6 0.9300 .
C7 C8 1.515(6) .
C7 H7A 0.9700 .
C7 H7B 0.9700 .
C9 H9 0.9300 .
C10 H10 0.9300 .
C11 C12 1.528(6) .
C11 H11A 0.9700 .
C11 H11B 0.9700 .

loop_
_geom_torsion_atom_site_label_1
_geom_torsion_atom_site_label_2
_geom_torsion_atom_site_label_3
_geom_torsion_atom_site_label_4
_geom_torsion
_geom_torsion_site_symmetry_1
_geom_torsion_site_symmetry_4
Cu3 Cu3 N1 C1 0.00(2) 1 .
O4 Cu3 N1 C1 -14.1(4) 1_556 .
N8 Cu3 N1 C1 90.5(8) . .
O11 Cu3 N1 C1 161.7(4) . .
O9 Cu3 N1 C1 -105.5(4) . .
Cu1 Cu3 N1 C1 -178.2(4) 1 .
Cu3 Cu3 N1 N2 0.00(3) 1 .
O4 Cu3 N1 N2 165.1(3) 1_556 .
N8 Cu3 N1 N2 -90.4(7) . .
O11 Cu3 N1 N2 -19.2(3) . .
O9 Cu3 N1 N2 73.6(3) . .
Cu1 Cu3 N1 N2 1.0(2) 1 .
O4 Cu3 N1 Cu3 0(100) 1_556 1
N8 Cu3 N1 Cu3 0(100) . 1
O11 Cu3 N1 Cu3 0(100) . 1
O9 Cu3 N1 Cu3 0(6) . 1
Cu1 Cu3 N1 Cu3 0(100) 1 1
C1 N1 N2 C2 0.3(4) . .
Cu3 N1 N2 C2 -179.0(3) 1 .
Cu3 N1 N2 C2 -179.0(3) . .
C1 N1 N2 Cu1 177.6(3) . 1
Cu3 N1 N2 Cu1 -1.7(4) 1 1
Cu3 N1 N2 Cu1 -1.7(4) . 1
C1 N1 N2 Cu1 177.6(3) . .
Cu3 N1 N2 Cu1 -1.7(4) 1 .
Cu3 N1 N2 Cu1 -1.7(4) . .
Cu1 Cu1 N2 C2 0.00(6) 1 .
O1 Cu1 N2 C2 11.6(4) 4_575 .
N4 Cu1 N2 C2 -93.6(9) . .
O11 Cu1 N2 C2 -161.9(4) . .
O7 Cu1 N2 C2 110.3(4) . .
Cu2 Cu1 N2 C2 -174.0(3) 1 .
Cu1 Cu1 N2 N1 0.00(5) 1 .
O1 Cu1 N2 N1 -164.9(3) 4_575 .
N4 Cu1 N2 N1 89.9(9) . .
O11 Cu1 N2 N1 21.5(3) . .
O7 Cu1 N2 N1 -66.2(3) . .
Cu2 Cu1 N2 N1 9.5(3) 1 .
O1 Cu1 N2 Cu1 0(60) 4_575 1
N4 Cu1 N2 Cu1 0(100) . 1
O11 Cu1 N2 Cu1 0(100) . 1
O7 Cu1 N2 Cu1 0(100) . 1
Cu2 Cu1 N2 Cu1 0(100) 1 1
Cu1 Cu1 N4 C5 0.00(5) 1 .
O1 Cu1 N4 C5 10.8(4) 4_575 .
N2 Cu1 N4 C5 115.7(9) . .
O11 Cu1 N4 C5 -176.0(4) . .
O7 Cu1 N4 C5 -87.9(4) . .
Cu2 Cu1 N4 C5 -159.2(4) 1 .
Cu1 Cu1 N4 N5 0.00(4) 1 .
O1 Cu1 N4 N5 170.1(3) 4_575 .
N2 Cu1 N4 N5 -85.0(9) . .
O11 Cu1 N4 N5 -16.8(3) . .
O7 Cu1 N4 N5 71.4(3) . .
Cu2 Cu1 N4 N5 0.1(2) 1 .
O1 Cu1 N4 Cu1 0(40) 4_575 1
N2 Cu1 N4 Cu1 0(100) . 1
O11 Cu1 N4 Cu1 0(100) . 1
O7 Cu1 N4 Cu1 0(100) . 1
Cu2 Cu1 N4 Cu1 0(100) 1 1
C5 N4 N5 C6 -0.7(4) . .
Cu1 N4 N5 C6 -164.5(3) 1 .
Cu1 N4 N5 C6 -164.5(3) . .
C5 N4 N5 Cu2 163.7(3) . 1
Cu1 N4 N5 Cu2 -0.2(4) 1 1
Cu1 N4 N5 Cu2 -0.2(4) . 1
C5 N4 N5 Cu2 163.7(3) . .
Cu1 N4 N5 Cu2 -0.2(4) 1 .
Cu1 N4 N5 Cu2 -0.2(4) . .
Cu2 Cu2 N5 C6 0.00(4) 1 .
N7 Cu2 N5 C6 -112.5(9) . .
O5 Cu2 N5 C6 -23.4(4) 4_565 .
O11 Cu2 N5 C6 177.4(4) . .
O8 Cu2 N5 C6 84.6(4) . .
Cu3 Cu2 N5 C6 161.6(3) 1 .
Cu2 Cu2 N5 N4 0.00(3) 1 .
N7 Cu2 N5 N4 87.1(10) . .
O5 Cu2 N5 N4 176.2(3) 4_565 .
O11 Cu2 N5 N4 17.0(3) . .
O8 Cu2 N5 N4 -75.8(3) . .
Cu3 Cu2 N5 N4 1.2(3) 1 .
N7 Cu2 N5 Cu2 0(100) . 1
O5 Cu2 N5 Cu2 0(100) 4_565 1
O11 Cu2 N5 Cu2 0(100) . 1
O8 Cu2 N5 Cu2 0(32) . 1
Cu3 Cu2 N5 Cu2 0(90) 1 1
Cu2 Cu2 N7 C9 0.00(3) 1 .
N5 Cu2 N7 C9 105.3(10) . .
O5 Cu2 N7 C9 15.9(4) 4_565 .
O11 Cu2 N7 C9 175.4(4) . .
O8 Cu2 N7 C9 -91.8(4) . .
Cu3 Cu2 N7 C9 -164.3(4) 1 .
Cu2 Cu2 N7 N8 0.00(2) 1 .
N5 Cu2 N7 N8 -95.0(10) . .
O5 Cu2 N7 N8 175.6(3) 4_565 .
O11 Cu2 N7 N8 -24.9(3) . .
O8 Cu2 N7 N8 67.9(3) . .
Cu3 Cu2 N7 N8 -4.6(2) 1 .
N5 Cu2 N7 Cu2 0(100) . 1
O5 Cu2 N7 Cu2 0(100) 4_565 1
O11 Cu2 N7 Cu2 0(100) . 1
O8 Cu2 N7 Cu2 0(38) . 1
Cu3 Cu2 N7 Cu2 0(76) 1 1
C9 N7 N8 C10 0.9(4) . .
Cu2 N7 N8 C10 -163.7(3) 1 .
Cu2 N7 N8 C10 -163.7(3) . .
C9 N7 N8 Cu3 172.6(3) . 1
Cu2 N7 N8 Cu3 8.0(4) 1 1
Cu2 N7 N8 Cu3 8.0(4) . 1
C9 N7 N8 Cu3 172.6(3) . .
Cu2 N7 N8 Cu3 8.0(4) 1 .
Cu2 N7 N8 Cu3 8.0(4) . .
Cu3 Cu3 N8 C10 0.000(18) 1 .
O4 Cu3 N8 C10 -0.5(4) 1_556 .
N1 Cu3 N8 C10 -105.4(7) . .
O11 Cu3 N8 C10 -176.7(4) . .
O9 Cu3 N8 C10 90.4(4) . .
Cu1 Cu3 N8 C10 169.4(3) 1 .
Cu3 Cu3 N8 N7 0.00(2) 1 .
O4 Cu3 N8 N7 -169.9(3) 1_556 .
N1 Cu3 N8 N7 85.2(8) . .
O11 Cu3 N8 N7 13.9(3) . .
O9 Cu3 N8 N7 -79.0(3) . .
Cu1 Cu3 N8 N7 0.0(3) 1 .
O4 Cu3 N8 Cu3 0(100) 1_556 1
N1 Cu3 N8 Cu3 0(100) . 1
O11 Cu3 N8 Cu3 0(100) . 1
O9 Cu3 N8 Cu3 0(18) . 1
Cu1 Cu3 N8 Cu3 0(100) 1 1
Cu1 Cu1 O7 S1 0.00(2) 1 .
O1 Cu1 O7 S1 172.2(2) 4_575 .
N2 Cu1 O7 S1 81.4(2) . .
N4 Cu1 O7 S1 -95.2(2) . .
O11 Cu1 O7 S1 -5.9(2) . .
Cu2 Cu1 O7 S1 -36.5(2) 1 .
O1 Cu1 O7 Cu1 0(11) 4_575 1
N2 Cu1 O7 Cu1 0(100) . 1
N4 Cu1 O7 Cu1 0(100) . 1
O11 Cu1 O7 Cu1 0(100) . 1
Cu2 Cu1 O7 Cu1 0(100) 1 1
Cu2 Cu2 O8 S1 0.000(19) 1 .
N5 Cu2 O8 S1 83.8(2) . .
N7 Cu2 O8 S1 -93.8(2) . .
O5 Cu2 O8 S1 177.37(18) 4_565 .
O11 Cu2 O8 S1 -5.3(2) . .
Cu3 Cu2 O8 S1 -34.92(17) 1 .
N5 Cu2 O8 Cu2 0(33) . 1
N7 Cu2 O8 Cu2 0(100) . 1
O5 Cu2 O8 Cu2 0(100) 4_565 1
O11 Cu2 O8 Cu2 0(92) . 1
Cu3 Cu2 O8 Cu2 0(100) 1 1
Cu3 Cu3 O9 S1 0.00(3) 1 .
O4 Cu3 O9 S1 176.6(2) 1_556 .
N1 Cu3 O9 S1 -89.6(2) . .
N8 Cu3 O9 S1 87.4(2) . .
O11 Cu3 O9 S1 -0.4(2) . .
Cu1 Cu3 O9 S1 -31.82(18) 1 .
O4 Cu3 O9 Cu3 0(100) 1_556 1
N1 Cu3 O9 Cu3 0(4) . 1
N8 Cu3 O9 Cu3 0(100) . 1
O11 Cu3 O9 Cu3 0(100) . 1
Cu1 Cu3 O9 Cu3 0(79) 1 1
N5 Cu2 O11 Cu2 0(65) . 1
N7 Cu2 O11 Cu2 0(100) . 1
O5 Cu2 O11 Cu2 0(100) 4_565 1
O8 Cu2 O11 Cu2 0(49) . 1
Cu3 Cu2 O11 Cu2 0(100) 1 1
Cu2 Cu2 O11 Cu3 0.00(3) 1 1
N5 Cu2 O11 Cu3 -154.60(15) . 1
N7 Cu2 O11 Cu3 33.09(14) . 1
O5 Cu2 O11 Cu3 112.8(3) 4_565 1
O8 Cu2 O11 Cu3 -60.00(13) . 1
Cu2 Cu2 O11 Cu3 0.00(3) 1 .
N5 Cu2 O11 Cu3 -154.60(15) . .
N7 Cu2 O11 Cu3 33.09(14) . .
O5 Cu2 O11 Cu3 112.8(3) 4_565 .
O8 Cu2 O11 Cu3 -60.00(13) . .
Cu3 Cu2 O11 Cu3 0.0 1 .
Cu2 Cu2 O11 Cu1 0.00(3) 1 1
N5 Cu2 O11 Cu1 -26.93(15) . 1
N7 Cu2 O11 Cu1 160.76(14) . 1
O5 Cu2 O11 Cu1 -119.6(3) 4_565 1
O8 Cu2 O11 Cu1 67.67(13) . 1
Cu3 Cu2 O11 Cu1 127.67(19) 1 1
Cu2 Cu2 O11 Cu1 0.00(3) 1 .
N5 Cu2 O11 Cu1 -26.93(15) . .
N7 Cu2 O11 Cu1 160.76(14) . .
O5 Cu2 O11 Cu1 -119.6(3) 4_565 .
O8 Cu2 O11 Cu1 67.67(13) . .
Cu3 Cu2 O11 Cu1 127.67(19) 1 .
Cu3 Cu3 O11 Cu2 0.00(10) 1 1
O4 Cu3 O11 Cu2 -80.2(13) 1_556 1
N1 Cu3 O11 Cu2 160.61(14) . 1
N8 Cu3 O11 Cu2 -29.84(14) . 1
O9 Cu3 O11 Cu2 62.69(13) . 1
Cu1 Cu3 O11 Cu2 128.31(18) 1 1
Cu3 Cu3 O11 Cu2 0.00(10) 1 .
O4 Cu3 O11 Cu2 -80.2(13) 1_556 .
N1 Cu3 O11 Cu2 160.61(14) . .
N8 Cu3 O11 Cu2 -29.84(14) . .
O9 Cu3 O11 Cu2 62.69(13) . .
Cu1 Cu3 O11 Cu2 128.31(18) 1 .
O4 Cu3 O11 Cu3 0(100) 1_556 1
N1 Cu3 O11 Cu3 0(63) . 1
N8 Cu3 O11 Cu3 0(100) . 1
O9 Cu3 O11 Cu3 0(100) . 1
Cu1 Cu3 O11 Cu3 0(7) 1 1
Cu3 Cu3 O11 Cu1 0.00(10) 1 1
O4 Cu3 O11 Cu1 151.5(12) 1_556 1
N1 Cu3 O11 Cu1 32.30(14) . 1
N8 Cu3 O11 Cu1 -158.15(14) . 1
O9 Cu3 O11 Cu1 -65.62(13) . 1
Cu3 Cu3 O11 Cu1 0.00(10) 1 .
O4 Cu3 O11 Cu1 151.5(12) 1_556 .
N1 Cu3 O11 Cu1 32.30(14) . .
N8 Cu3 O11 Cu1 -158.15(14) . .
O9 Cu3 O11 Cu1 -65.62(13) . .
Cu1 Cu3 O11 Cu1 0.0 1 .
Cu1 Cu1 O11 Cu2 0.000(13) 1 1
O1 Cu1 O11 Cu2 133.4(8) 4_575 1
N2 Cu1 O11 Cu2 -160.77(14) . 1
N4 Cu1 O11 Cu2 26.99(14) . 1
O7 Cu1 O11 Cu2 -61.93(13) . 1
Cu1 Cu1 O11 Cu2 0.000(13) 1 .
O1 Cu1 O11 Cu2 133.4(8) 4_575 .
N2 Cu1 O11 Cu2 -160.77(14) . .
N4 Cu1 O11 Cu2 26.99(14) . .
O7 Cu1 O11 Cu2 -61.93(13) . .
Cu2 Cu1 O11 Cu2 0.0 1 .
Cu1 Cu1 O11 Cu3 0.000(17) 1 1
O1 Cu1 O11 Cu3 -98.4(9) 4_575 1
N2 Cu1 O11 Cu3 -32.56(14) . 1
N4 Cu1 O11 Cu3 155.20(14) . 1
O7 Cu1 O11 Cu3 66.28(13) . 1
Cu2 Cu1 O11 Cu3 128.21(19) 1 1
Cu1 Cu1 O11 Cu3 0.000(17) 1 .
O1 Cu1 O11 Cu3 -98.4(9) 4_575 .
N2 Cu1 O11 Cu3 -32.56(14) . .
N4 Cu1 O11 Cu3 155.20(14) . .
O7 Cu1 O11 Cu3 66.28(13) . .
Cu2 Cu1 O11 Cu3 128.21(19) 1 .
O1 Cu1 O11 Cu1 0(100) 4_575 1
N2 Cu1 O11 Cu1 0(88) . 1
N4 Cu1 O11 Cu1 0(100) . 1
O7 Cu1 O11 Cu1 0(32) . 1
Cu2 Cu1 O11 Cu1 0(100) 1 1
Cu1 O7 S1 O10 -175.9(2) 1 .
Cu1 O7 S1 O10 -175.9(2) . .
Cu1 O7 S1 O9 -54.6(3) 1 .
Cu1 O7 S1 O9 -54.6(3) . .
Cu1 O7 S1 O8 64.3(3) 1 .
Cu1 O7 S1 O8 64.3(3) . .
Cu3 O9 S1 O10 177.24(18) 1 .
Cu3 O9 S1 O10 177.24(18) . .
Cu3 O9 S1 O7 56.2(2) 1 .
Cu3 O9 S1 O7 56.2(2) . .
Cu3 O9 S1 O8 -62.3(2) 1 .
Cu3 O9 S1 O8 -62.3(2) . .
Cu2 O8 S1 O10 -173.31(18) 1 .
Cu2 O8 S1 O10 -173.31(18) . .
Cu2 O8 S1 O7 -53.5(2) 1 .
Cu2 O8 S1 O7 -53.5(2) . .
Cu2 O8 S1 O9 66.0(2) 1 .
Cu2 O8 S1 O9 66.0(2) . .
N2 N1 C1 N3 -1.0(4) . .
Cu3 N1 C1 N3 178.2(3) 1 .
Cu3 N1 C1 N3 178.2(3) . .
C2 N3 C1 N1 1.4(4) . .
C3 N3 C1 N1 173.1(3) . .
N1 N2 C2 N3 0.5(4) . .
Cu1 N2 C2 N3 -176.4(3) 1 .
Cu1 N2 C2 N3 -176.4(3) . .
C1 N3 C2 N2 -1.2(4) . .
C3 N3 C2 N2 -172.8(3) . .
C2 N3 C3 C4 105.0(4) . .
C1 N3 C3 C4 -65.0(5) . .
Cu1 O1 C4 O2 1.8(5) 4_576 .
Cu1 O1 C4 C3 -175.4(2) 4_576 .
N3 C3 C4 O2 11.2(5) . .
N3 C3 C4 O1 -171.4(3) . .
N5 N4 C5 N6 0.4(4) . .
Cu1 N4 C5 N6 161.6(3) 1 .
Cu1 N4 C5 N6 161.6(3) . .
C6 N6 C5 N4 0.1(5) . .
C7 N6 C5 N4 -168.1(4) . .
N4 N5 C6 N6 0.8(5) . .
Cu2 N5 C6 N6 -161.8(3) 1 .
Cu2 N5 C6 N6 -161.8(3) . .
C5 N6 C6 N5 -0.5(5) . .
C7 N6 C6 N5 167.9(4) . .
C5 N6 C7 C8 -91.5(5) . .
C6 N6 C7 C8 102.7(5) . .
Cu3 O4 C8 O3 1.3(7) 1_554 .
Cu3 O4 C8 C7 -175.3(3) 1_554 .
N6 C7 C8 O3 10.0(6) . .
N6 C7 C8 O4 -173.1(3) . .
N8 N7 C9 N9 0.0(4) . .
Cu2 N7 C9 N9 161.2(3) 1 .
Cu2 N7 C9 N9 161.2(3) . .
C10 N9 C9 N7 -0.8(4) . .
C11 N9 C9 N7 -168.1(3) . .
N7 N8 C10 N9 -1.5(4) . .
Cu3 N8 C10 N9 -172.1(3) 1 .
Cu3 N8 C10 N9 -172.1(3) . .
C9 N9 C10 N8 1.4(5) . .
C11 N9 C10 N8 169.1(3) . .
C10 N9 C11 C12 -60.1(5) . .
C9 N9 C11 C12 104.9(4) . .
Cu2 O5 C12 O6 13.9(6) 4_566 .
Cu2 O5 C12 C11 -168.1(3) 4_566 .
N9 C11 C12 O6 -1.0(6) . .
N9 C11 C12 O5 -179.2(3) . .
